data_1550362
loop_
_publ_author_name
'Makino, Masatomo'
'Matsubayashi, Kazuhiko'
'Kodama-Oda, Yukiko'
'Imawaka, Naoto'
'Mizuno, Nobuhiro'
'Kumasaka, Takashi'
'Yoshino, Katsumi'

_publ_section_title
;
 Construction of a supramolecule comprising
 [2,3,9,10,16,17,23,24-octakis(2,6-dimethylphenoxy)phthalocyaninato]zinc(II)
 and (5,10,15,20-tetraphenylporphyrinato)zinc(II)
;
_journal_coeditor_code WM4090
_journal_issue 12
_journal_name_full IUCrData
_journal_page_first x181741
_journal_paper_doi 10.1107/S2414314618017418
_journal_volume 3
_journal_year 2018
_chemical_formula_iupac '[Zn (C96 H80 N8 O8)] [Zn (C44 H28 N4)]2, 4C H Cl3'
_chemical_formula_moiety 'C96 H80 N8 O8 Zn, 2(C44 H28 N4 Zn), 4(C H Cl3)'
_chemical_formula_sum 'C188 H140 Cl12 N16 O8 Zn3'
_chemical_formula_weight 3372.66
_chemical_name_systematic
;[2,3,9,10,16,17,23,24-octakis(2,6-dimethylphenoxy)phthalocyaninato]zinc(II)
bis[(5,10,15,20-tetraphenylporphyrinato)zinc(II)] chloroform tetrasolvate
;
_space_group_crystal_system monoclinic
_space_group_IT_number 14
_space_group_name_Hall '-P 2yn'
_space_group_name_H-M_alt 'P 1 21/n 1'
_symmetry_space_group_name_Hall '-P 2yn'
_symmetry_space_group_name_H-M 'P 1 21/n 1'
_atom_sites_solution_hydrogens geom
_audit_creation_method
;
Olex2 1.2
(compiled 2018.05.29 svn.r3508 for OlexSys, GUI svn.r5506)
;
_cell_angle_alpha 90
_cell_angle_beta 115.414(13)
_cell_angle_gamma 90
_cell_formula_units_Z 2
_cell_length_a 20.216(4)
_cell_length_b 21.275(2)
_cell_length_c 20.8210(17)
_cell_measurement_reflns_used 54508
_cell_measurement_temperature 100(2)
_cell_measurement_theta_max 26.369
_cell_measurement_theta_min 2.059
_cell_volume 8088(2)
_computing_cell_refinement
;
<i>XDS</i> (Kabsch, 2010)
;
_computing_data_collection
;
<i>BSS</i> (Ueno <i>et al.</i>,  2005)
;
_computing_data_reduction
;
<i>XDS</i> (Kabsch, 2010)
;
_computing_molecular_graphics
;
<i>OLEX2</i> (Dolomanov <i>et al.</i>,  2009)
;
_computing_publication_material
;
<i>OLEX2</i> (Dolomanov <i>et al.</i>,  2009)
;
_computing_structure_refinement
;
SHELXL2018 (Sheldrick, 2015b)
;
_computing_structure_solution
;
SHELXT (Sheldrick, 2015a)
;
_diffrn_ambient_temperature 100.0
_diffrn_measured_fraction_theta_full 0.978
_diffrn_measured_fraction_theta_max 0.977
_diffrn_measurement_device_type 'SPring-8 BL26B1 CCD'
_diffrn_measurement_method '\w scan'
_diffrn_radiation_type synchrotron
_diffrn_radiation_wavelength 0.700
_diffrn_reflns_av_R_equivalents 0.0217
_diffrn_reflns_av_unetI/netI 0.0195
_diffrn_reflns_limit_h_max 25
_diffrn_reflns_limit_h_min -25
_diffrn_reflns_limit_k_max 26
_diffrn_reflns_limit_k_min -26
_diffrn_reflns_limit_l_max 25
_diffrn_reflns_limit_l_min -26
_diffrn_reflns_number 61759
_diffrn_reflns_theta_full 24.835
_diffrn_reflns_theta_max 26.369
_diffrn_reflns_theta_min 2.059
_diffrn_source synchrotron
_diffrn_standards_number 0
_exptl_absorpt_coefficient_mu 0.704
_exptl_absorpt_correction_type none
_exptl_absorpt_process_details none
_exptl_crystal_colour 'dark red'
_exptl_crystal_density_diffrn 1.385
_exptl_crystal_description block
_exptl_crystal_F_000 3476
_exptl_crystal_size_max 0.31
_exptl_crystal_size_mid 0.27
_exptl_crystal_size_min 0.25
_platon_squeeze_details
;
TITL c02       P 1 21/n 1   R = 0.04
CELL   20.2160   21.2750   20.8210     90.00    115.41     90.00
SPGR P21/n
# Solvent Accessible Volume =       631
# Electrons Found in S.A.V. =       235
# Note: Atoms in Void are Labelled as Cxxx and Qxxx for all Others
C101 0.921 0.923 0.425 !      26.69 eA-3
C102 0.505 0.675 0.013 !      22.47 eA-3
C103 0.048 0.054 0.436 !      18.96 eA-3
C104 0.986 0.901 0.521 !       6.16 eA-3
C105 0.090 0.092 0.448 !       3.55 eA-3
C106 0.543 0.356 0.003 !       1.79 eA-3
C107 0.595 0.273-0.001 !       1.70 eA-3
C108 0.498 0.529 0.017 !       1.66 eA-3
C109 0.467 0.546 0.967 !       1.59 eA-3
Q110 0.503 0.366 0.013 !       1.58 eA-3
C111 0.438 0.562 0.017 !       1.52 eA-3
C112 0.965 0.893 0.459 !       1.47 eA-3
C113 0.465 0.612 0.947 !       1.47 eA-3
C114 0.995 0.911 0.568 !       1.15 eA-3
Q115 0.938 0.878 0.440 !       1.09 eA-3
C116 0.427 0.628 0.000 !       1.07 eA-3
Q117 0.456 0.561 0.126 !       1.02 eA-3
Q118 0.548 0.703 0.061 !       1.00 eA-3
Q119 0.981 0.175 0.420 !       0.99 eA-3
Q120 0.999 0.219 0.467 !       0.96 eA-3
Q121 0.595 0.469 0.110 !       0.96 eA-3
Q122 0.462 0.599 0.908 !       0.96 eA-3
Q123 0.486 0.298 0.940 !       0.95 eA-3
Q124 0.388 0.549 0.876 !       0.95 eA-3
Q125 0.008 0.835 0.469 !       0.93 eA-3
Q126 0.958 0.205 0.477 !       0.85 eA-3
Q127 0.926 0.964 0.594 !       0.83 eA-3
Q128 0.569 0.420 0.125 !       0.82 eA-3
Q129 0.431 0.580 0.875 !       0.82 eA-3
Q130 0.875 0.907 0.374 !       0.81 eA-3
Q131 0.026 0.073 0.575 !       0.81 eA-3
Q132 0.109 0.071 0.641 !       0.73 eA-3
C133 0.011 0.923 0.611 !       0.73 eA-3
C134 0.588 0.466 0.959 !       0.73 eA-3
C135 0.448 0.555 0.890 !       0.62 eA-3
Q136 0.027 0.559 0.219 !       0.60 eA-3
Q137 0.642 0.577 0.704 !       0.55 eA-3
Q138 0.640 0.577 0.969 !       0.52 eA-3
;
_refine_diff_density_max 0.730
_refine_diff_density_min -0.696
_refine_ls_extinction_coef 0.00138(19)
_refine_ls_extinction_expression Fc^*^=kFc[1+0.001xFc^2^\l^3^/sin(2\q)]^-1/4^
_refine_ls_extinction_method
;
SHELXL2018 (Sheldrick, 2015)
;
_refine_ls_goodness_of_fit_ref 1.055
_refine_ls_hydrogen_treatment constr
_refine_ls_matrix_type full
_refine_ls_number_parameters 1061
_refine_ls_number_reflns 16900
_refine_ls_number_restraints 42
_refine_ls_restrained_S_all 1.055
_refine_ls_R_factor_all 0.0409
_refine_ls_R_factor_gt 0.0384
_refine_ls_shift/su_max 0.002
_refine_ls_shift/su_mean 0.000
_refine_ls_structure_factor_coef Fsqd
_refine_ls_weighting_details 'w=1/[\s^2^(Fo^2^)+(0.0376P)^2^+10.9858P] where P=(Fo^2^+2Fc^2^)/3'
_refine_ls_weighting_scheme calc
_refine_ls_wR_factor_gt 0.0932
_refine_ls_wR_factor_ref 0.0945
_reflns_number_gt 15721
_reflns_number_total 16900
_reflns_threshold_expression 'I > 2\s(I)'
_cod_data_source_file wm4090sup1.cif
_cod_data_source_block I
_cod_database_code 1550362
_shelx_space_group_comment
;
The symmetry employed for this shelxl refinement is uniquely defined
by the following loop, which should always be used as a source of
symmetry information in preference to the above space-group names.
They are only intended as comments.
;
_shelx_estimated_absorpt_t_min 0.811
_shelx_estimated_absorpt_t_max 0.844

loop_
_space_group_symop_operation_xyz
'x, y, z'
'-x+1/2, y+1/2, -z+1/2'
'-x, -y, -z'
'x-1/2, -y-1/2, z-1/2'

loop_
_atom_site_type_symbol
_atom_site_label
_atom_site_fract_x
_atom_site_fract_y
_atom_site_fract_z
_atom_site_U_iso_or_equiv
_atom_site_adp_type
_atom_site_calc_flag
_atom_site_occupancy
_atom_site_disorder_assembly
_atom_site_disorder_group
Zn Zn1 0.500000 0.500000 0.500000 0.00998(7) Uani d 1 . .
O O1 0.68081(7) 0.16815(6) 0.54821(7) 0.0157(3) Uani d 1 . .
O O2 0.74682(7) 0.22143(6) 0.48340(8) 0.0164(3) Uani d 1 . .
O O3 0.73646(8) 0.62773(6) 0.30964(8) 0.0203(2) Uani d 1 . .
O O4 0.67847(8) 0.72992(6) 0.32347(8) 0.0188(3) Uani d 1 . .
N N1 0.55163(8) 0.54354(6) 0.45134(8) 0.0085(3) Uani d 1 . .
N N2 0.61527(8) 0.45604(6) 0.42897(8) 0.0089(3) Uani d 1 . .
N N3 0.53736(8) 0.41834(6) 0.48214(8) 0.0093(3) Uani d 1 . .
N N4 0.51002(8) 0.64975(6) 0.45427(8) 0.0095(3) Uani d 1 . .
C C1 0.60331(11) 0.09610(8) 0.57114(11) 0.0172(4) Uani d 1 . .
C C2 0.56284(12) 0.08463(10) 0.49289(11) 0.0244(4) Uani d 1 . .
H H2A 0.540602 0.123980 0.468848 0.037 Uiso calc 1 . .
H H2B 0.524417 0.053258 0.484108 0.037 Uiso calc 1 . .
H H2C 0.597008 0.069135 0.474458 0.037 Uiso calc 1 . .
C C3 0.76046(13) 0.20000(11) 0.69371(13) 0.0309(5) Uani d 1 . .
H H3A 0.741822 0.239805 0.668793 0.046 Uiso calc 1 . .
H H3B 0.800853 0.185040 0.683575 0.046 Uiso calc 1 . .
H H3C 0.778096 0.206456 0.745019 0.046 Uiso calc 1 . .
C C4 0.86945(13) 0.59944(12) 0.42521(13) 0.0323(5) Uani d 1 . .
H H4A 0.920790 0.588036 0.453843 0.048 Uiso calc 1 . .
H H4B 0.841745 0.593857 0.453570 0.048 Uiso calc 1 . .
H H4C 0.866528 0.643463 0.410361 0.048 Uiso calc 1 . .
C C5 0.67099(14) 0.56114(13) 0.18184(14) 0.0390(6) Uani d 1 . .
H H5A 0.631653 0.559114 0.197396 0.058 Uiso calc 1 . .
H H5B 0.658949 0.533727 0.140494 0.058 Uiso calc 1 . .
H H5C 0.676334 0.604492 0.168874 0.058 Uiso calc 1 . .
C C6 0.60826(10) 0.67840(8) 0.37815(10) 0.0124(3) Uani d 1 . .
H H6 0.585721 0.716366 0.382407 0.015 Uiso calc 1 . .
C C7 0.53128(9) 0.36277(8) 0.51247(9) 0.0089(3) Uani d 1 . .
C C8 0.54841(9) 0.60672(8) 0.43861(9) 0.0090(3) Uani d 1 . .
C C9 0.59685(9) 0.51641(8) 0.42595(9) 0.0088(3) Uani d 1 . .
C C10 0.62535(9) 0.56540(8) 0.39548(9) 0.0101(3) Uani d 1 . .
C C11 0.59012(9) 0.41191(8) 0.45775(9) 0.0091(3) Uani d 1 . .
C C12 0.63395(11) 0.78305(8) 0.30971(11) 0.0180(4) Uani d 1 . .
C C13 0.61861(9) 0.34791(8) 0.47169(9) 0.0093(3) Uani d 1 . .
C C14 0.59961(9) 0.25684(8) 0.53264(9) 0.0105(3) Uani d 1 . .
H H14 0.574043 0.236517 0.555875 0.013 Uiso calc 1 . .
C C15 0.83975(14) 0.26771(12) 0.37508(15) 0.0356(6) Uani d 1 . .
H H15 0.835282 0.262574 0.328061 0.043 Uiso calc 1 . .
C C16 0.67474(9) 0.31761(8) 0.46164(9) 0.0112(3) Uani d 1 . .
H H16 0.699665 0.337681 0.437624 0.013 Uiso calc 1 . .
C C17 0.69253(9) 0.25743(8) 0.48797(10) 0.0120(3) Uani d 1 . .
C C18 0.58185(9) 0.31771(8) 0.50616(9) 0.0092(3) Uani d 1 . .
C C19 0.68995(10) 0.62091(9) 0.34140(10) 0.0147(4) Uani d 1 . .
C C20 0.59341(9) 0.62155(8) 0.40222(9) 0.0097(3) Uani d 1 . .
C C21 0.56708(12) 0.78316(9) 0.24985(11) 0.0203(4) Uani d 1 . .
C C22 0.67449(10) 0.56435(8) 0.36482(10) 0.0129(3) Uani d 1 . .
H H22 0.696564 0.526253 0.360166 0.016 Uiso calc 1 . .
C C23 0.78749(12) 0.24107(10) 0.39372(12) 0.0245(4) Uani d 1 . .
C C24 0.79648(10) 0.25088(8) 0.46278(11) 0.0173(3) Uani d 1 . .
C C25 0.65682(10) 0.67750(8) 0.34796(10) 0.0139(3) Uani d 1 . .
C C26 0.90587(13) 0.30882(10) 0.49253(17) 0.0372(6) Uani d 1 . .
H H26 0.946792 0.331361 0.525804 0.045 Uiso calc 1 . .
C C27 0.68390(13) 0.11697(10) 0.71670(11) 0.0247(4) Uani d 1 . .
H H27 0.710898 0.123795 0.766323 0.030 Uiso calc 1 . .
C C28 0.65937(10) 0.13984(8) 0.59692(10) 0.0141(3) Uani d 1 . .
C C29 0.65563(9) 0.22739(8) 0.52379(9) 0.0112(3) Uani d 1 . .
C C30 0.77244(11) 0.57341(9) 0.30418(12) 0.0203(2) Uani d 1 . .
C C31 0.77862(14) 0.48609(11) 0.23673(14) 0.0335(5) Uani d 1 . .
H H31 0.759717 0.461847 0.194308 0.040 Uiso calc 1 . .
C C32 0.72481(13) 0.20312(11) 0.34278(13) 0.0309(5) Uani d 1 . .
H H32A 0.678728 0.224789 0.333155 0.046 Uiso calc 1 . .
H H32B 0.724829 0.161745 0.363474 0.046 Uiso calc 1 . .
H H32C 0.729739 0.197915 0.298265 0.046 Uiso calc 1 . .
C C33 0.89774(14) 0.30136(12) 0.42371(18) 0.0421(7) Uani d 1 . .
H H33 0.932464 0.319614 0.409785 0.051 Uiso calc 1 . .
C C34 0.55033(13) 0.88975(10) 0.27993(13) 0.0284(5) Uani d 1 . .
H H34 0.521064 0.926604 0.270046 0.034 Uiso calc 1 . .
C C35 0.53963(13) 0.72610(10) 0.20334(12) 0.0256(4) Uani d 1 . .
H H35A 0.580943 0.704365 0.200324 0.038 Uiso calc 1 . .
H H35B 0.504537 0.739002 0.155640 0.038 Uiso calc 1 . .
H H35C 0.515510 0.697723 0.223741 0.038 Uiso calc 1 . .
C C36 0.84235(14) 0.46768(11) 0.29304(15) 0.0348(6) Uani d 1 . .
H H36 0.866128 0.430156 0.289651 0.042 Uiso calc 1 . .
C C37 0.74147(12) 0.53981(10) 0.24115(13) 0.0261(5) Uani d 1 . .
C C38 0.87213(12) 0.50315(11) 0.35443(14) 0.0296(5) Uani d 1 . .
H H38 0.916418 0.490024 0.392724 0.035 Uiso calc 1 . .
C C39 0.58867(12) 0.06231(9) 0.62096(12) 0.0232(4) Uani d 1 . .
H H39 0.550478 0.031989 0.605277 0.028 Uiso calc 1 . .
C C40 0.73327(14) 0.83225(11) 0.41917(13) 0.0300(5) Uani d 1 . .
H H40A 0.743383 0.789081 0.437199 0.045 Uiso calc 1 . .
H H40B 0.731499 0.859864 0.456075 0.045 Uiso calc 1 . .
H H40C 0.772106 0.846429 0.406280 0.045 Uiso calc 1 . .
C C41 0.86128(13) 0.29108(12) 0.58786(14) 0.0355(6) Uani d 1 . .
H H41A 0.820210 0.316250 0.586777 0.053 Uiso calc 1 . .
H H41B 0.907476 0.312309 0.617272 0.053 Uiso calc 1 . .
H H41C 0.860521 0.249597 0.607994 0.053 Uiso calc 1 . .
C C42 0.83776(11) 0.55809(10) 0.36072(12) 0.0217(4) Uani d 1 . .
C C43 0.61742(13) 0.88815(9) 0.33805(12) 0.0260(5) Uani d 1 . .
H H43 0.634243 0.924406 0.367232 0.031 Uiso calc 1 . .
C C44 0.70021(11) 0.15212(9) 0.66883(11) 0.0193(4) Uani d 1 . .
C C45 0.52537(12) 0.83797(10) 0.23591(13) 0.0256(4) Uani d 1 . .
H H45 0.479232 0.839742 0.195670 0.031 Uiso calc 1 . .
C C46 0.62920(14) 0.07252(10) 0.69297(12) 0.0269(5) Uani d 1 . .
H H46 0.619181 0.048635 0.726332 0.032 Uiso calc 1 . .
C C47 0.66128(12) 0.83436(9) 0.35504(11) 0.0215(4) Uani d 1 . .
C C48 0.85460(12) 0.28359(9) 0.51394(13) 0.0261(5) Uani d 1 . .
Zn Zn2 0.39384(2) 0.41679(2) 0.34482(2) 0.01065(6) Uani d 1 . .
N N5 0.44485(8) 0.46055(7) 0.29229(8) 0.0120(3) Uani d 1 . .
N N6 0.33761(8) 0.37279(7) 0.39268(8) 0.0115(3) Uani d 1 . .
N N7 0.34715(8) 0.50037(7) 0.35269(8) 0.0135(3) Uani d 1 . .
N N8 0.43642(8) 0.33343(7) 0.33379(8) 0.0111(3) Uani d 1 . .
C C49 0.26457(10) 0.57107(9) 0.35957(11) 0.0172(4) Uani d 1 . .
H H49 0.227223 0.588622 0.370225 0.021 Uiso calc 1 . .
C C50 0.47186(10) 0.22969(8) 0.34670(10) 0.0149(4) Uani d 1 . .
H H50 0.475168 0.186451 0.359078 0.018 Uiso calc 1 . .
C C51 0.28889(9) 0.39896(8) 0.41481(9) 0.0117(3) Uani d 1 . .
C C52 0.49125(10) 0.43348(8) 0.26774(10) 0.0137(3) Uani d 1 . .
C C53 0.15067(11) 0.54246(9) 0.48395(11) 0.0194(4) Uani d 1 . .
H H53 0.156327 0.573853 0.518377 0.023 Uiso calc 1 . .
C C54 0.48444(10) 0.53517(9) 0.23714(10) 0.0165(4) Uani d 1 . .
H H54 0.491102 0.574653 0.219422 0.020 Uiso calc 1 . .
C C55 0.34195(10) 0.31005(8) 0.40990(9) 0.0122(3) Uani d 1 . .
C C56 0.29622(10) 0.29738(8) 0.44533(10) 0.0147(3) Uani d 1 . .
H H56 0.289853 0.257874 0.463193 0.018 Uiso calc 1 . .
C C57 0.39476(10) 0.56733(8) 0.28496(10) 0.0135(3) Uani d 1 . .
C C58 0.68766(14) 0.35076(12) 0.25550(16) 0.0384(6) Uani d 1 . .
H H58 0.736394 0.366345 0.277122 0.046 Uiso calc 1 . .
C C59 0.26398(10) 0.35196(8) 0.44858(10) 0.0143(3) Uani d 1 . .
H H59 0.230862 0.358131 0.469401 0.017 Uiso calc 1 . .
C C60 0.51101(10) 0.37011(8) 0.27394(10) 0.0137(3) Uani d 1 . .
C C61 0.43923(10) 0.52288(8) 0.27309(10) 0.0132(3) Uani d 1 . .
C C62 0.26551(9) 0.46168(8) 0.40480(10) 0.0126(3) Uani d 1 . .
C C63 0.51580(10) 0.48024(9) 0.23310(10) 0.0165(4) Uani d 1 . .
H H63 0.548093 0.473710 0.211409 0.020 Uiso calc 1 . .
C C64 0.38693(10) 0.63029(8) 0.25032(10) 0.0147(3) Uani d 1 . .
C C65 0.42708(10) 0.27640(8) 0.35929(9) 0.0122(3) Uani d 1 . .
C C66 0.50811(10) 0.25898(8) 0.31407(10) 0.0160(4) Uani d 1 . .
H H66 0.542175 0.240351 0.299504 0.019 Uiso calc 1 . .
C C67 0.29288(10) 0.50837(8) 0.37522(10) 0.0136(3) Uani d 1 . .
C C68 0.40533(13) 0.17957(10) 0.48381(12) 0.0257(5) Uani d 1 . .
H H68 0.431188 0.208723 0.520666 0.031 Uiso calc 1 . .
C C69 0.35181(10) 0.55631(8) 0.32160(10) 0.0145(3) Uani d 1 . .
C C70 0.38248(10) 0.26475(8) 0.39374(9) 0.0122(3) Uani d 1 . .
C C71 0.20302(10) 0.47882(8) 0.42156(10) 0.0129(3) Uani d 1 . .
C C72 0.54560(13) 0.30721(10) 0.19119(12) 0.0260(5) Uani d 1 . .
H H72 0.496553 0.292531 0.168233 0.031 Uiso calc 1 . .
C C73 0.30072(10) 0.60051(8) 0.32697(11) 0.0171(4) Uani d 1 . .
H H73 0.293716 0.642736 0.310548 0.021 Uiso calc 1 . .
C C74 0.13501(10) 0.45010(9) 0.38492(10) 0.0159(4) Uani d 1 . .
H H74 0.129502 0.418036 0.351240 0.019 Uiso calc 1 . .
C C75 0.56506(11) 0.34988(9) 0.24672(11) 0.0187(4) Uani d 1 . .
C C76 0.37610(10) 0.19836(8) 0.41340(11) 0.0159(4) Uani d 1 . .
C C77 0.33078(14) 0.09330(10) 0.37734(17) 0.0365(6) Uani d 1 . .
H H77 0.305462 0.063780 0.340734 0.044 Uiso calc 1 . .
C C78 0.35706(11) 0.63429(9) 0.17654(11) 0.0194(4) Uani d 1 . .
H H78 0.344949 0.597001 0.148755 0.023 Uiso calc 1 . .
C C79 0.63663(12) 0.37220(10) 0.27855(13) 0.0259(5) Uani d 1 . .
H H79 0.650568 0.402068 0.315998 0.031 Uiso calc 1 . .
C C80 0.36249(12) 0.74687(9) 0.18325(12) 0.0244(4) Uani d 1 . .
H H80 0.353164 0.786629 0.160262 0.029 Uiso calc 1 . .
C C81 0.07529(10) 0.46782(9) 0.39709(11) 0.0187(4) Uani d 1 . .
H H81 0.029243 0.447887 0.371896 0.022 Uiso calc 1 . .
C C82 0.33932(12) 0.15473(9) 0.36025(13) 0.0248(4) Uani d 1 . .
H H82 0.319877 0.167179 0.311778 0.030 Uiso calc 1 . .
C C83 0.48548(10) 0.32396(8) 0.30539(10) 0.0128(3) Uani d 1 . .
C C84 0.34491(12) 0.69239(10) 0.14341(11) 0.0248(4) Uani d 1 . .
H H84 0.324365 0.694744 0.093001 0.030 Uiso calc 1 . .
C C85 0.08297(11) 0.51469(10) 0.44613(11) 0.0209(4) Uani d 1 . .
H H85 0.041930 0.527678 0.453727 0.025 Uiso calc 1 . .
C C86 0.59716(17) 0.28581(11) 0.16889(15) 0.0382(6) Uani d 1 . .
H H86 0.583436 0.256409 0.131007 0.046 Uiso calc 1 . .
C C87 0.35910(16) 0.07514(10) 0.44756(18) 0.0419(7) Uani d 1 . .
H H87 0.352702 0.033195 0.459511 0.050 Uiso calc 1 . .
C C88 0.66842(16) 0.30727(13) 0.20178(17) 0.0443(7) Uani d 1 . .
H H88 0.704052 0.291984 0.187285 0.053 Uiso calc 1 . .
C C89 0.40584(10) 0.68551(9) 0.29003(10) 0.0165(4) Uani d 1 . .
H H89 0.427293 0.683405 0.340483 0.020 Uiso calc 1 . .
C C90 0.39654(16) 0.11762(12) 0.50021(15) 0.0388(6) Uani d 1 . .
H H90 0.416757 0.104602 0.548514 0.047 Uiso calc 1 . .
C C91 0.21007(10) 0.52464(9) 0.47175(10) 0.0164(4) Uani d 1 . .
H H91 0.256307 0.543946 0.497996 0.020 Uiso calc 1 . .
C C92 0.39367(11) 0.74352(9) 0.25663(11) 0.0206(4) Uani d 1 . .
H H92 0.406744 0.780952 0.284154 0.025 Uiso calc 1 . .
Cl Cl4 0.94297(4) 0.42044(3) 0.74187(4) 0.04808(18) Uani d 1 . .
Cl Cl5 1.05152(3) 0.36172(2) 0.70601(3) 0.02959(12) Uani d 1 . .
Cl Cl6 1.09747(5) 0.43513(3) 0.83329(4) 0.05050(19) Uani d 1 . .
C C94 1.03091(15) 0.42686(10) 0.74552(13) 0.0305(5) Uani d 1 . .
H H94 1.032248 0.465264 0.718406 0.037 Uiso calc 1 . .
Cl Cl1A 0.30848(13) 0.45766(13) 0.12147(9) 0.0351(6) Uani d 0.723(16) A 1
Cl Cl2A 0.26359(17) 0.47673(18) -0.02796(16) 0.0601(7) Uani d 0.723(16) A 1
Cl Cl3A 0.3838(2) 0.39087(17) 0.0532(3) 0.0748(11) Uani d 0.723(16) A 1
Cl Cl1B 0.3008(6) 0.4644(5) 0.1130(7) 0.078(3) Uani d 0.277(16) A 2
Cl Cl2B 0.2766(9) 0.4592(8) -0.0305(5) 0.106(4) Uani d 0.277(16) A 2
Cl Cl3B 0.3892(5) 0.3947(5) 0.0654(8) 0.082(3) Uani d 0.277(16) A 2
C C93 0.30061(13) 0.42107(10) 0.04345(13) 0.0283(5) Uani d 1 . .
H H93 0.265180 0.385460 0.032888 0.034 Uiso calc 0.723(16) A 1
H H93A 0.267542 0.383999 0.035255 0.034 Uiso calc 0.277(16) A 2

loop_
_atom_site_aniso_label
_atom_site_aniso_U_11
_atom_site_aniso_U_22
_atom_site_aniso_U_33
_atom_site_aniso_U_12
_atom_site_aniso_U_13
_atom_site_aniso_U_23
Zn1 0.01549(14) 0.00335(12) 0.01945(15) 0.00120(10) 0.01545(12) 0.00138(10)
O1 0.0217(7) 0.0078(6) 0.0249(7) 0.0085(5) 0.0169(6) 0.0070(5)
O2 0.0166(6) 0.0091(5) 0.0318(7) 0.0071(4) 0.0182(5) 0.0042(5)
O3 0.0258(6) 0.0145(5) 0.0367(6) 0.0008(4) 0.0286(5) 0.0039(4)
O4 0.0239(7) 0.0097(6) 0.0348(8) 0.0000(5) 0.0239(6) 0.0064(5)
N1 0.0097(6) 0.0049(6) 0.0148(7) 0.0005(5) 0.0090(6) 0.0012(5)
N2 0.0100(6) 0.0066(6) 0.0133(7) 0.0007(5) 0.0082(6) 0.0007(5)
N3 0.0118(7) 0.0053(6) 0.0148(7) 0.0011(5) 0.0096(6) 0.0017(5)
N4 0.0103(6) 0.0057(6) 0.0147(7) 0.0013(5) 0.0076(6) 0.0017(5)
C1 0.0247(10) 0.0087(8) 0.0223(10) 0.0043(7) 0.0141(8) 0.0011(7)
C2 0.0321(11) 0.0184(10) 0.0238(11) -0.0023(8) 0.0130(9) -0.0026(8)
C3 0.0290(11) 0.0256(11) 0.0291(12) -0.0014(9) 0.0040(9) 0.0000(9)
C4 0.0314(12) 0.0334(12) 0.0349(13) -0.0038(10) 0.0170(10) -0.0014(10)
C5 0.0360(13) 0.0460(15) 0.0369(14) -0.0124(11) 0.0174(11) -0.0031(11)
C6 0.0158(8) 0.0067(7) 0.0195(9) 0.0001(6) 0.0121(7) 0.0018(6)
C7 0.0097(7) 0.0064(7) 0.0119(8) 0.0009(6) 0.0058(6) 0.0010(6)
C8 0.0095(7) 0.0065(7) 0.0126(8) -0.0001(6) 0.0064(6) 0.0018(6)
C9 0.0091(7) 0.0080(7) 0.0128(8) 0.0007(6) 0.0081(6) 0.0015(6)
C10 0.0112(8) 0.0079(7) 0.0138(8) -0.0001(6) 0.0078(7) 0.0016(6)
C11 0.0095(7) 0.0079(8) 0.0120(8) 0.0009(6) 0.0065(6) -0.0002(6)
C12 0.0267(10) 0.0103(8) 0.0288(10) 0.0010(7) 0.0232(9) 0.0073(7)
C13 0.0108(8) 0.0065(7) 0.0118(8) 0.0010(6) 0.0061(6) 0.0005(6)
C14 0.0132(8) 0.0066(7) 0.0152(8) 0.0013(6) 0.0094(7) 0.0015(6)
C15 0.0375(13) 0.0341(13) 0.0553(16) 0.0186(10) 0.0391(13) 0.0178(11)
C16 0.0125(8) 0.0085(8) 0.0170(8) 0.0010(6) 0.0104(7) 0.0007(6)
C17 0.0110(8) 0.0090(8) 0.0183(9) 0.0038(6) 0.0086(7) -0.0004(6)
C18 0.0094(7) 0.0074(7) 0.0132(8) 0.0003(6) 0.0072(6) -0.0009(6)
C19 0.0165(9) 0.0146(9) 0.0212(9) -0.0005(7) 0.0159(8) 0.0021(7)
C20 0.0102(7) 0.0083(8) 0.0138(8) 0.0004(6) 0.0082(7) 0.0012(6)
C21 0.0288(10) 0.0137(9) 0.0287(11) -0.0027(8) 0.0222(9) 0.0059(8)
C22 0.0140(8) 0.0093(8) 0.0213(9) 0.0014(6) 0.0131(7) 0.0010(7)
C23 0.0257(10) 0.0211(10) 0.0373(12) 0.0134(8) 0.0235(10) 0.0084(9)
C24 0.0161(7) 0.0095(7) 0.0344(8) 0.0077(6) 0.0184(6) 0.0051(6)
C25 0.0165(8) 0.0089(8) 0.0210(9) -0.0010(6) 0.0126(7) 0.0037(7)
C26 0.0212(11) 0.0167(10) 0.082(2) 0.0026(8) 0.0299(12) -0.0019(11)
C27 0.0370(12) 0.0200(10) 0.0163(10) 0.0110(9) 0.0106(9) 0.0045(8)
C28 0.0203(9) 0.0072(8) 0.0192(9) 0.0082(6) 0.0127(7) 0.0053(6)
C29 0.0138(8) 0.0048(7) 0.0153(8) 0.0017(6) 0.0066(7) 0.0012(6)
C30 0.0257(6) 0.0145(5) 0.0366(7) 0.0008(4) 0.0286(5) 0.0039(5)
C31 0.0445(14) 0.0272(11) 0.0459(14) -0.0101(10) 0.0357(12) -0.0128(10)
C32 0.0334(12) 0.0341(12) 0.0307(12) 0.0112(10) 0.0188(10) 0.0034(9)
C33 0.0358(13) 0.0283(12) 0.088(2) 0.0104(10) 0.0504(15) 0.0155(13)
C34 0.0428(13) 0.0123(9) 0.0447(14) 0.0059(9) 0.0325(11) 0.0113(9)
C35 0.0309(11) 0.0198(10) 0.0306(11) -0.0035(8) 0.0175(10) 0.0030(8)
C36 0.0459(14) 0.0204(10) 0.0625(17) 0.0034(10) 0.0466(14) -0.0032(10)
C37 0.0299(11) 0.0247(10) 0.0360(12) -0.0083(9) 0.0259(10) -0.0031(9)
C38 0.0234(11) 0.0288(11) 0.0488(14) 0.0056(9) 0.0272(11) 0.0070(10)
C39 0.0336(11) 0.0115(9) 0.0320(11) -0.0013(8) 0.0211(10) 0.0016(8)
C40 0.0396(13) 0.0257(11) 0.0302(12) -0.0049(9) 0.0201(10) -0.0001(9)
C41 0.0244(11) 0.0313(12) 0.0460(15) 0.0024(9) 0.0105(10) -0.0116(11)
C42 0.0230(10) 0.0198(10) 0.0337(11) -0.0026(8) 0.0229(9) 0.0006(8)
C43 0.0449(13) 0.0118(9) 0.0348(12) -0.0024(8) 0.0299(11) 0.0023(8)
C44 0.0219(10) 0.0135(9) 0.0207(10) 0.0072(7) 0.0075(8) 0.0020(7)
C45 0.0279(11) 0.0186(10) 0.0362(12) 0.0015(8) 0.0193(10) 0.0127(9)
C46 0.0462(13) 0.0167(9) 0.0275(11) 0.0074(9) 0.0250(10) 0.0090(8)
C47 0.0341(11) 0.0141(9) 0.0276(11) -0.0033(8) 0.0239(9) 0.0040(8)
C48 0.0210(10) 0.0138(9) 0.0480(14) 0.0062(8) 0.0193(10) 0.0003(9)
Zn2 0.01339(10) 0.00573(10) 0.01621(11) 0.00043(7) 0.00956(8) -0.00065(7)
N5 0.0139(7) 0.0077(7) 0.0171(7) 0.0003(5) 0.0092(6) 0.0001(5)
N6 0.0127(7) 0.0087(7) 0.0159(7) 0.0002(5) 0.0087(6) -0.0010(5)
N7 0.0161(7) 0.0081(7) 0.0195(8) 0.0017(5) 0.0106(6) 0.0005(6)
N8 0.0131(7) 0.0069(7) 0.0158(7) 0.0000(5) 0.0086(6) -0.0011(5)
C49 0.0180(9) 0.0118(8) 0.0252(10) 0.0044(7) 0.0125(8) 0.0000(7)
C50 0.0179(9) 0.0088(8) 0.0201(9) 0.0023(7) 0.0101(7) -0.0010(7)
C51 0.0116(8) 0.0108(8) 0.0134(8) -0.0007(6) 0.0059(7) -0.0023(6)
C52 0.0139(8) 0.0120(8) 0.0171(9) -0.0010(6) 0.0084(7) -0.0016(7)
C53 0.0210(9) 0.0155(9) 0.0256(10) 0.0025(7) 0.0136(8) -0.0045(7)
C54 0.0195(9) 0.0105(8) 0.0223(10) -0.0030(7) 0.0116(8) 0.0013(7)
C55 0.0126(8) 0.0097(8) 0.0146(8) -0.0011(6) 0.0061(7) -0.0010(6)
C56 0.0163(8) 0.0112(8) 0.0189(9) -0.0011(7) 0.0097(7) 0.0004(7)
C57 0.0161(8) 0.0080(8) 0.0156(9) -0.0011(6) 0.0062(7) 0.0001(6)
C58 0.0269(12) 0.0345(13) 0.0681(18) 0.0104(10) 0.0338(13) 0.0236(12)
C59 0.0140(8) 0.0137(8) 0.0185(9) -0.0008(7) 0.0101(7) -0.0010(7)
C60 0.0130(8) 0.0129(8) 0.0177(9) -0.0001(6) 0.0090(7) -0.0024(7)
C61 0.0153(8) 0.0095(8) 0.0151(9) -0.0018(6) 0.0068(7) -0.0005(6)
C62 0.0115(8) 0.0104(8) 0.0168(9) 0.0004(6) 0.0069(7) -0.0026(6)
C63 0.0180(9) 0.0154(9) 0.0213(9) -0.0020(7) 0.0133(8) 0.0003(7)
C64 0.0133(8) 0.0111(8) 0.0208(9) 0.0019(6) 0.0084(7) 0.0038(7)
C65 0.0134(8) 0.0080(8) 0.0152(8) -0.0003(6) 0.0061(7) -0.0016(6)
C66 0.0185(9) 0.0112(8) 0.0220(9) 0.0021(7) 0.0122(8) -0.0014(7)
C67 0.0134(8) 0.0114(8) 0.0178(9) 0.0020(6) 0.0083(7) -0.0013(7)
C68 0.0344(12) 0.0222(10) 0.0310(11) 0.0125(9) 0.0241(10) 0.0088(9)
C69 0.0171(9) 0.0092(8) 0.0177(9) 0.0012(7) 0.0081(7) -0.0001(7)
C70 0.0139(8) 0.0078(8) 0.0152(8) -0.0005(6) 0.0065(7) -0.0003(6)
C71 0.0127(8) 0.0100(8) 0.0184(9) 0.0016(6) 0.0090(7) 0.0015(7)
C72 0.0362(12) 0.0181(10) 0.0353(12) 0.0033(8) 0.0265(10) 0.0003(8)
C73 0.0197(9) 0.0088(8) 0.0245(10) 0.0038(7) 0.0110(8) 0.0022(7)
C74 0.0167(9) 0.0133(8) 0.0190(9) 0.0004(7) 0.0089(7) -0.0011(7)
C75 0.0223(9) 0.0128(8) 0.0298(11) 0.0042(7) 0.0197(9) 0.0048(7)
C76 0.0185(9) 0.0091(8) 0.0277(10) 0.0045(7) 0.0172(8) 0.0036(7)
C77 0.0346(13) 0.0110(10) 0.0717(19) -0.0015(9) 0.0304(13) -0.0027(10)
C78 0.0205(9) 0.0157(9) 0.0219(10) -0.0017(7) 0.0089(8) 0.0016(7)
C79 0.0218(10) 0.0203(10) 0.0404(13) 0.0041(8) 0.0179(9) 0.0105(9)
C80 0.0244(10) 0.0138(9) 0.0324(12) 0.0003(8) 0.0099(9) 0.0119(8)
C81 0.0132(9) 0.0202(9) 0.0241(10) -0.0005(7) 0.0094(8) 0.0005(8)
C82 0.0250(10) 0.0131(9) 0.0382(12) 0.0004(8) 0.0153(9) -0.0019(8)
C83 0.0127(8) 0.0110(8) 0.0168(9) 0.0001(6) 0.0083(7) -0.0034(6)
C84 0.0258(11) 0.0248(11) 0.0194(10) -0.0016(8) 0.0056(8) 0.0075(8)
C85 0.0161(9) 0.0217(10) 0.0305(11) 0.0036(7) 0.0153(8) -0.0003(8)
C86 0.0651(18) 0.0256(12) 0.0484(15) 0.0146(11) 0.0476(15) 0.0081(10)
C87 0.0523(16) 0.0116(10) 0.086(2) 0.0099(10) 0.0528(16) 0.0161(12)
C88 0.0531(16) 0.0394(14) 0.0713(19) 0.0250(12) 0.0560(16) 0.0260(14)
C89 0.0174(9) 0.0123(8) 0.0204(9) 0.0025(7) 0.0086(7) 0.0023(7)
C90 0.0547(16) 0.0332(13) 0.0514(16) 0.0240(12) 0.0444(14) 0.0260(12)
C91 0.0139(8) 0.0136(8) 0.0229(10) 0.0003(7) 0.0089(7) -0.0021(7)
C92 0.0197(9) 0.0106(8) 0.0306(11) 0.0013(7) 0.0097(8) 0.0023(8)
Cl4 0.0584(4) 0.0354(3) 0.0707(5) 0.0144(3) 0.0470(4) 0.0157(3)
Cl5 0.0397(3) 0.0218(2) 0.0354(3) -0.0050(2) 0.0238(2) -0.0027(2)
Cl6 0.0830(5) 0.0337(3) 0.0291(3) -0.0021(3) 0.0187(3) -0.0034(2)
C94 0.0502(14) 0.0162(10) 0.0321(12) -0.0002(9) 0.0243(11) 0.0047(8)
Cl1A 0.0421(9) 0.0356(9) 0.0267(11) -0.0191(6) 0.0139(8) -0.0112(6)
Cl2A 0.0692(10) 0.0636(14) 0.0447(9) -0.0085(10) 0.0218(9) 0.0216(8)
Cl3A 0.0617(17) 0.0321(10) 0.170(3) -0.0161(9) 0.087(2) -0.0255(12)
Cl1B 0.094(5) 0.038(3) 0.143(7) -0.017(3) 0.091(5) -0.043(4)
Cl2B 0.133(7) 0.076(6) 0.043(3) -0.055(5) -0.027(3) 0.025(3)
Cl3B 0.029(3) 0.060(4) 0.149(6) 0.000(2) 0.029(3) -0.044(3)
C93 0.0300(11) 0.0226(10) 0.0375(13) -0.0135(9) 0.0196(10) -0.0088(9)

loop_
_atom_type_symbol
_atom_type_description
_atom_type_scat_dispersion_real
_atom_type_scat_dispersion_imag
_atom_type_scat_source
C C 0.0033 0.0016 'International Tables Vol C Tables 4.2.6.8 and 6.1.1.4'
H H 0.0000 0.0000 'International Tables Vol C Tables 4.2.6.8 and 6.1.1.4'
Cl Cl 0.1484 0.1585 'International Tables Vol C Tables 4.2.6.8 and 6.1.1.4'
N N 0.0063 0.0031 'International Tables Vol C Tables 4.2.6.8 and 6.1.1.4'
O O 0.0112 0.0059 'International Tables Vol C Tables 4.2.6.8 and 6.1.1.4'
Zn Zn 0.2839 1.4301 'International Tables Vol C Tables 4.2.6.8 and 6.1.1.4'

loop_
_geom_angle_atom_site_label_1
_geom_angle_atom_site_label_2
_geom_angle_atom_site_label_3
_geom_angle_site_symmetry_1
_geom_angle_site_symmetry_3
_geom_angle
N1 Zn1 N1 3_666 . 180.0
N1 Zn1 N3 . . 89.26(6)
N1 Zn1 N3 3_666 . 90.74(6)
N1 Zn1 N3 3_666 3_666 89.26(6)
N1 Zn1 N3 . 3_666 90.74(6)
N3 Zn1 N3 3_666 . 180.0
C29 O1 C28 . . 118.87(13)
C17 O2 C24 . . 118.13(13)
C19 O3 C30 . . 116.18(14)
C25 O4 C12 . . 116.97(14)
C8 N1 Zn1 . . 124.80(11)
C9 N1 Zn1 . . 126.24(11)
C9 N1 C8 . . 108.95(13)
C11 N2 C9 . . 123.40(14)
C7 N3 Zn1 . . 123.38(11)
C7 N3 C11 . . 108.81(13)
C11 N3 Zn1 . . 125.02(11)
C7 N4 C8 3_666 . 123.87(15)
C28 C1 C2 . . 120.39(17)
C28 C1 C39 . . 117.26(19)
C39 C1 C2 . . 122.31(19)
C1 C2 H2A . . 109.5
C1 C2 H2B . . 109.5
C1 C2 H2C . . 109.5
H2A C2 H2B . . 109.5
H2A C2 H2C . . 109.5
H2B C2 H2C . . 109.5
H3A C3 H3B . . 109.5
H3A C3 H3C . . 109.5
H3B C3 H3C . . 109.5
C44 C3 H3A . . 109.5
C44 C3 H3B . . 109.5
C44 C3 H3C . . 109.5
H4A C4 H4B . . 109.5
H4A C4 H4C . . 109.5
H4B C4 H4C . . 109.5
C42 C4 H4A . . 109.5
C42 C4 H4B . . 109.5
C42 C4 H4C . . 109.5
H5A C5 H5B . . 109.5
H5A C5 H5C . . 109.5
H5B C5 H5C . . 109.5
C37 C5 H5A . . 109.5
C37 C5 H5B . . 109.5
C37 C5 H5C . . 109.5
C20 C6 H6 . . 121.3
C25 C6 H6 . . 121.3
C25 C6 C20 . . 117.37(16)
N3 C7 C18 . . 108.84(14)
N4 C7 N3 3_666 . 128.13(15)
N4 C7 C18 3_666 . 122.95(15)
N1 C8 C20 . . 109.14(14)
N4 C8 N1 . . 127.93(15)
N4 C8 C20 . . 122.91(15)
N1 C9 C10 . . 108.73(14)
N2 C9 N1 . . 127.57(15)
N2 C9 C10 . . 123.67(15)
C20 C10 C9 . . 106.37(14)
C22 C10 C9 . . 132.80(16)
C22 C10 C20 . . 120.83(15)
N2 C11 N3 . . 127.34(15)
N2 C11 C13 . . 123.74(15)
N3 C11 C13 . . 108.85(14)
C21 C12 O4 . . 118.59(18)
C21 C12 C47 . . 123.79(18)
C47 C12 O4 . . 117.53(19)
C16 C13 C11 . . 132.69(15)
C18 C13 C11 . . 106.32(14)
C18 C13 C16 . . 120.79(15)
C18 C14 H14 . . 121.4
C29 C14 H14 . . 121.4
C29 C14 C18 . . 117.25(15)
C23 C15 H15 . . 119.5
C33 C15 H15 . . 119.5
C33 C15 C23 . . 121.0(2)
C13 C16 H16 . . 121.3
C17 C16 C13 . . 117.34(15)
C17 C16 H16 . . 121.3
O2 C17 C16 . . 124.74(16)
O2 C17 C29 . . 113.73(15)
C16 C17 C29 . . 121.53(15)
C13 C18 C7 . . 107.16(14)
C13 C18 C14 . . 121.97(15)
C14 C18 C7 . . 130.67(15)
O3 C19 C22 . . 124.61(16)
O3 C19 C25 . . 114.11(15)
C22 C19 C25 . . 121.27(16)
C6 C20 C8 . . 131.30(16)
C6 C20 C10 . . 121.91(15)
C10 C20 C8 . . 106.77(14)
C12 C21 C35 . . 121.60(18)
C12 C21 C45 . . 117.15(19)
C45 C21 C35 . . 121.2(2)
C10 C22 H22 . . 121.3
C19 C22 C10 . . 117.46(16)
C19 C22 H22 . . 121.3
C15 C23 C32 . . 122.4(2)
C24 C23 C15 . . 116.8(2)
C24 C23 C32 . . 120.81(19)
C23 C24 O2 . . 117.35(18)
C23 C24 C48 . . 124.27(19)
C48 C24 O2 . . 118.17(18)
O4 C25 C6 . . 124.22(16)
O4 C25 C19 . . 114.60(15)
C6 C25 C19 . . 121.17(16)
C33 C26 H26 . . 119.6
C33 C26 C48 . . 120.8(2)
C48 C26 H26 . . 119.6
C44 C27 H27 . . 119.6
C46 C27 H27 . . 119.6
C46 C27 C44 . . 120.8(2)
C1 C28 O1 . . 117.72(17)
C1 C28 C44 . . 123.59(17)
C44 C28 O1 . . 118.34(17)
O1 C29 C14 . . 124.40(16)
O1 C29 C17 . . 114.49(15)
C14 C29 C17 . . 121.10(15)
C37 C30 O3 . . 117.7(2)
C42 C30 O3 . . 117.88(19)
C42 C30 C37 . . 124.37(19)
C36 C31 H31 . . 119.6
C36 C31 C37 . . 120.8(2)
C37 C31 H31 . . 119.6
C23 C32 H32A . . 109.5
C23 C32 H32B . . 109.5
C23 C32 H32C . . 109.5
H32A C32 H32B . . 109.5
H32A C32 H32C . . 109.5
H32B C32 H32C . . 109.5
C15 C33 C26 . . 120.6(2)
C15 C33 H33 . . 119.7
C26 C33 H33 . . 119.7
C43 C34 H34 . . 119.9
C43 C34 C45 . . 120.3(2)
C45 C34 H34 . . 119.9
C21 C35 H35A . . 109.5
C21 C35 H35B . . 109.5
C21 C35 H35C . . 109.5
H35A C35 H35B . . 109.5
H35A C35 H35C . . 109.5
H35B C35 H35C . . 109.5
C31 C36 H36 . . 119.7
C31 C36 C38 . . 120.7(2)
C38 C36 H36 . . 119.7
C30 C37 C5 . . 120.5(2)
C30 C37 C31 . . 116.7(2)
C31 C37 C5 . . 122.9(2)
C36 C38 H38 . . 119.7
C36 C38 C42 . . 120.6(2)
C42 C38 H38 . . 119.7
C1 C39 H39 . . 119.7
C46 C39 C1 . . 120.6(2)
C46 C39 H39 . . 119.7
H40A C40 H40B . . 109.5
H40A C40 H40C . . 109.5
H40B C40 H40C . . 109.5
C47 C40 H40A . . 109.5
C47 C40 H40B . . 109.5
C47 C40 H40C . . 109.5
H41A C41 H41B . . 109.5
H41A C41 H41C . . 109.5
H41B C41 H41C . . 109.5
C48 C41 H41A . . 109.5
C48 C41 H41B . . 109.5
C48 C41 H41C . . 109.5
C30 C42 C4 . . 120.69(19)
C30 C42 C38 . . 116.8(2)
C38 C42 C4 . . 122.5(2)
C34 C43 H43 . . 119.3
C34 C43 C47 . . 121.4(2)
C47 C43 H43 . . 119.3
C27 C44 C3 . . 121.6(2)
C28 C44 C3 . . 121.26(19)
C28 C44 C27 . . 117.13(19)
C21 C45 H45 . . 119.6
C34 C45 C21 . . 120.8(2)
C34 C45 H45 . . 119.6
C27 C46 C39 . . 120.55(19)
C27 C46 H46 . . 119.7
C39 C46 H46 . . 119.7
C12 C47 C40 . . 122.19(19)
C12 C47 C43 . . 116.5(2)
C43 C47 C40 . . 121.3(2)
C24 C48 C26 . . 116.5(2)
C24 C48 C41 . . 121.1(2)
C26 C48 C41 . . 122.4(2)
N5 Zn2 N6 . . 176.94(6)
N5 Zn2 N7 . . 90.18(6)
N5 Zn2 N8 . . 90.09(6)
N6 Zn2 N7 . . 89.24(6)
N8 Zn2 N6 . . 90.38(6)
N8 Zn2 N7 . . 177.84(6)
C52 N5 Zn2 . . 126.62(12)
C52 N5 C61 . . 106.29(15)
C61 N5 Zn2 . . 127.09(12)
C51 N6 Zn2 . . 127.64(12)
C51 N6 C55 . . 106.32(14)
C55 N6 Zn2 . . 126.03(12)
C67 N7 Zn2 . . 126.55(12)
C67 N7 C69 . . 106.18(14)
C69 N7 Zn2 . . 125.77(12)
C65 N8 Zn2 . . 126.53(12)
C65 N8 C83 . . 106.42(14)
C83 N8 Zn2 . . 126.79(12)
C67 C49 H49 . . 126.3
C73 C49 H49 . . 126.3
C73 C49 C67 . . 107.31(16)
C65 C50 H50 . . 126.5
C66 C50 H50 . . 126.5
C66 C50 C65 . . 107.03(16)
N6 C51 C59 . . 109.63(15)
N6 C51 C62 . . 125.55(16)
C62 C51 C59 . . 124.80(16)
N5 C52 C60 . . 125.79(16)
N5 C52 C63 . . 109.57(15)
C60 C52 C63 . . 124.63(17)
C85 C53 H53 . . 119.9
C91 C53 H53 . . 119.9
C91 C53 C85 . . 120.19(18)
C61 C54 H54 . . 126.4
C63 C54 H54 . . 126.4
C63 C54 C61 . . 107.26(16)
N6 C55 C56 . . 109.48(15)
N6 C55 C70 . . 125.84(16)
C70 C55 C56 . . 124.66(16)
C55 C56 H56 . . 126.4
C59 C56 C55 . . 107.24(16)
C59 C56 H56 . . 126.4
C61 C57 C64 . . 117.59(16)
C61 C57 C69 . . 125.41(16)
C69 C57 C64 . . 116.77(16)
C79 C58 H58 . . 119.7
C88 C58 H58 . . 119.7
C88 C58 C79 . . 120.7(2)
C51 C59 H59 . . 126.3
C56 C59 C51 . . 107.30(16)
C56 C59 H59 . . 126.3
C52 C60 C75 . . 118.03(16)
C83 C60 C52 . . 125.01(16)
C83 C60 C75 . . 116.94(16)
N5 C61 C54 . . 109.66(15)
N5 C61 C57 . . 125.44(16)
C57 C61 C54 . . 124.88(16)
C51 C62 C67 . . 124.67(16)
C51 C62 C71 . . 117.58(16)
C67 C62 C71 . . 117.57(15)
C52 C63 H63 . . 126.4
C54 C63 C52 . . 107.20(16)
C54 C63 H63 . . 126.4
C78 C64 C57 . . 119.53(17)
C78 C64 C89 . . 118.85(17)
C89 C64 C57 . . 121.56(17)
N8 C65 C50 . . 109.77(15)
N8 C65 C70 . . 125.74(16)
C70 C65 C50 . . 124.48(16)
C50 C66 H66 . . 126.4
C50 C66 C83 . . 107.13(16)
C83 C66 H66 . . 126.4
N7 C67 C49 . . 109.67(16)
N7 C67 C62 . . 125.79(16)
C62 C67 C49 . . 124.42(16)
C76 C68 H68 . . 120.3
C76 C68 C90 . . 119.5(2)
C90 C68 H68 . . 120.3
N7 C69 C57 . . 125.77(16)
N7 C69 C73 . . 109.43(16)
C57 C69 C73 . . 124.60(17)
C55 C70 C76 . . 117.30(16)
C65 C70 C55 . . 125.25(16)
C65 C70 C76 . . 117.43(15)
C74 C71 C62 . . 119.97(16)
C91 C71 C62 . . 121.50(16)
C91 C71 C74 . . 118.50(16)
C75 C72 H72 . . 119.7
C86 C72 H72 . . 119.7
C86 C72 C75 . . 120.6(2)
C49 C73 C69 . . 107.38(16)
C49 C73 H73 . . 126.3
C69 C73 H73 . . 126.3
C71 C74 H74 . . 119.6
C81 C74 C71 . . 120.77(18)
C81 C74 H74 . . 119.6
C72 C75 C60 . . 120.85(18)
C72 C75 C79 . . 119.02(19)
C79 C75 C60 . . 120.10(19)
C68 C76 C70 . . 121.09(18)
C68 C76 C82 . . 119.34(19)
C82 C76 C70 . . 119.57(18)
C82 C77 H77 . . 120.1
C87 C77 H77 . . 120.1
C87 C77 C82 . . 119.8(2)
C64 C78 H78 . . 119.8
C84 C78 C64 . . 120.31(19)
C84 C78 H78 . . 119.8
C58 C79 C75 . . 119.9(2)
C58 C79 H79 . . 120.1
C75 C79 H79 . . 120.1
C84 C80 H80 . . 120.0
C84 C80 C92 . . 119.91(18)
C92 C80 H80 . . 120.0
C74 C81 H81 . . 120.1
C85 C81 C74 . . 119.88(18)
C85 C81 H81 . . 120.1
C76 C82 H82 . . 119.7
C77 C82 C76 . . 120.6(2)
C77 C82 H82 . . 119.7
N8 C83 C60 . . 125.50(16)
N8 C83 C66 . . 109.64(15)
C60 C83 C66 . . 124.85(16)
C78 C84 H84 . . 119.8
C80 C84 C78 . . 120.3(2)
C80 C84 H84 . . 119.8
C53 C85 C81 . . 119.76(17)
C53 C85 H85 . . 120.1
C81 C85 H85 . . 120.1
C72 C86 H86 . . 120.0
C88 C86 C72 . . 120.0(3)
C88 C86 H86 . . 120.0
C77 C87 H87 . . 120.0
C90 C87 C77 . . 120.0(2)
C90 C87 H87 . . 120.0
C58 C88 C86 . . 119.8(2)
C58 C88 H88 . . 120.1
C86 C88 H88 . . 120.1
C64 C89 H89 . . 119.7
C92 C89 C64 . . 120.60(18)
C92 C89 H89 . . 119.7
C68 C90 H90 . . 119.6
C87 C90 C68 . . 120.9(2)
C87 C90 H90 . . 119.6
C53 C91 C71 . . 120.87(18)
C53 C91 H91 . . 119.6
C71 C91 H91 . . 119.6
C80 C92 C89 . . 119.96(19)
C80 C92 H92 . . 120.0
C89 C92 H92 . . 120.0
Cl4 C94 Cl6 . . 111.33(13)
Cl4 C94 H94 . . 108.2
Cl5 C94 Cl4 . . 111.07(13)
Cl5 C94 Cl6 . . 109.78(14)
Cl5 C94 H94 . . 108.2
Cl6 C94 H94 . . 108.2
Cl1A C93 Cl2A . . 108.41(18)
Cl1A C93 H93 . . 108.3
Cl2A C93 H93 . . 108.2
Cl3A C93 Cl1A . . 111.1(2)
Cl3A C93 Cl2A . . 112.4(2)
Cl3A C93 H93 . . 108.2
Cl1B C93 Cl3B . . 108.8(6)
Cl1B C93 H93A . . 109.1
Cl2B C93 Cl1B . . 115.1(6)
Cl2B C93 Cl3B . . 105.4(8)
Cl2B C93 H93A . . 109.1
Cl3B C93 H93A . . 109.1

loop_
_geom_bond_atom_site_label_1
_geom_bond_atom_site_label_2
_geom_bond_site_symmetry_2
_geom_bond_distance
_geom_bond_publ_flag
Zn1 N1 3_666 1.9700(14) ?
Zn1 N1 . 1.9700(14) yes
Zn1 N3 . 1.9920(14) yes
Zn1 N3 3_666 1.9919(14) ?
O1 C28 . 1.399(2) ?
O1 C29 . 1.372(2) ?
O2 C17 . 1.375(2) ?
O2 C24 . 1.398(2) ?
O3 C19 . 1.370(2) ?
O3 C30 . 1.396(2) ?
O4 C12 . 1.396(2) ?
O4 C25 . 1.374(2) ?
N1 C8 . 1.366(2) ?
N1 C9 . 1.365(2) ?
N2 C9 . 1.331(2) ?
N2 C11 . 1.327(2) ?
N3 C7 . 1.370(2) ?
N3 C11 . 1.371(2) ?
N4 C7 3_666 1.321(2) ?
N4 C8 . 1.328(2) ?
C1 C2 . 1.496(3) ?
C1 C28 . 1.384(3) ?
C1 C39 . 1.394(3) ?
C2 H2A . 0.9800 ?
C2 H2B . 0.9800 ?
C2 H2C . 0.9800 ?
C3 H3A . 0.9800 ?
C3 H3B . 0.9800 ?
C3 H3C . 0.9800 ?
C3 C44 . 1.499(3) ?
C4 H4A . 0.9800 ?
C4 H4B . 0.9800 ?
C4 H4C . 0.9800 ?
C4 C42 . 1.500(3) ?
C5 H5A . 0.9800 ?
C5 H5B . 0.9800 ?
C5 H5C . 0.9800 ?
C5 C37 . 1.500(4) ?
C6 H6 . 0.9500 ?
C6 C20 . 1.390(2) ?
C6 C25 . 1.374(2) ?
C7 C18 . 1.448(2) ?
C8 C20 . 1.447(2) ?
C9 C10 . 1.461(2) ?
C10 C20 . 1.393(2) ?
C10 C22 . 1.393(2) ?
C11 C13 . 1.458(2) ?
C12 C21 . 1.391(3) ?
C12 C47 . 1.393(3) ?
C13 C16 . 1.397(2) ?
C13 C18 . 1.392(2) ?
C14 H14 . 0.9500 ?
C14 C18 . 1.393(2) ?
C14 C29 . 1.374(2) ?
C15 H15 . 0.9500 ?
C15 C23 . 1.393(3) ?
C15 C33 . 1.376(4) ?
C16 H16 . 0.9500 ?
C16 C17 . 1.378(2) ?
C17 C29 . 1.414(2) ?
C19 C22 . 1.383(2) ?
C19 C25 . 1.413(2) ?
C21 C35 . 1.503(3) ?
C21 C45 . 1.395(3) ?
C22 H22 . 0.9500 ?
C23 C24 . 1.385(3) ?
C23 C32 . 1.493(3) ?
C24 C48 . 1.387(3) ?
C26 H26 . 0.9500 ?
C26 C33 . 1.380(4) ?
C26 C48 . 1.399(3) ?
C27 H27 . 0.9500 ?
C27 C44 . 1.394(3) ?
C27 C46 . 1.376(3) ?
C28 C44 . 1.389(3) ?
C30 C37 . 1.386(3) ?
C30 C42 . 1.379(3) ?
C31 H31 . 0.9500 ?
C31 C36 . 1.375(4) ?
C31 C37 . 1.392(3) ?
C32 H32A . 0.9800 ?
C32 H32B . 0.9800 ?
C32 H32C . 0.9800 ?
C33 H33 . 0.9500 ?
C34 H34 . 0.9500 ?
C34 C43 . 1.377(4) ?
C34 C45 . 1.383(3) ?
C35 H35A . 0.9800 ?
C35 H35B . 0.9800 ?
C35 H35C . 0.9800 ?
C36 H36 . 0.9500 ?
C36 C38 . 1.380(4) ?
C38 H38 . 0.9500 ?
C38 C42 . 1.394(3) ?
C39 H39 . 0.9500 ?
C39 C46 . 1.383(3) ?
C40 H40A . 0.9800 ?
C40 H40B . 0.9800 ?
C40 H40C . 0.9800 ?
C40 C47 . 1.495(3) ?
C41 H41A . 0.9800 ?
C41 H41B . 0.9800 ?
C41 H41C . 0.9800 ?
C41 C48 . 1.495(4) ?
C43 H43 . 0.9500 ?
C43 C47 . 1.397(3) ?
C45 H45 . 0.9500 ?
C46 H46 . 0.9500 ?
Zn2 N5 . 2.0234(15) yes
Zn2 N6 . 2.0332(15) yes
Zn2 N7 . 2.0524(15) yes
Zn2 N8 . 2.0269(14) yes
N5 C52 . 1.373(2) ?
N5 C61 . 1.376(2) ?
N6 C51 . 1.372(2) ?
N6 C55 . 1.375(2) ?
N7 C67 . 1.376(2) ?
N7 C69 . 1.377(2) ?
N8 C65 . 1.370(2) ?
N8 C83 . 1.370(2) ?
C49 H49 . 0.9500 ?
C49 C67 . 1.433(2) ?
C49 C73 . 1.346(3) ?
C50 H50 . 0.9500 ?
C50 C65 . 1.442(2) ?
C50 C66 . 1.347(3) ?
C51 C59 . 1.432(2) ?
C51 C62 . 1.401(2) ?
C52 C60 . 1.396(2) ?
C52 C63 . 1.436(2) ?
C53 H53 . 0.9500 ?
C53 C85 . 1.385(3) ?
C53 C91 . 1.383(3) ?
C54 H54 . 0.9500 ?
C54 C61 . 1.432(3) ?
C54 C63 . 1.349(3) ?
C55 C56 . 1.434(2) ?
C55 C70 . 1.396(2) ?
C56 H56 . 0.9500 ?
C56 C59 . 1.347(3) ?
C57 C61 . 1.398(3) ?
C57 C64 . 1.497(2) ?
C57 C69 . 1.400(3) ?
C58 H58 . 0.9500 ?
C58 C79 . 1.388(3) ?
C58 C88 . 1.373(4) ?
C59 H59 . 0.9500 ?
C60 C75 . 1.494(2) ?
C60 C83 . 1.396(3) ?
C62 C67 . 1.402(3) ?
C62 C71 . 1.493(2) ?
C63 H63 . 0.9500 ?
C64 C78 . 1.391(3) ?
C64 C89 . 1.392(3) ?
C65 C70 . 1.394(2) ?
C66 H66 . 0.9500 ?
C66 C83 . 1.443(2) ?
C68 H68 . 0.9500 ?
C68 C76 . 1.384(3) ?
C68 C90 . 1.392(3) ?
C69 C73 . 1.436(2) ?
C70 C76 . 1.492(2) ?
C71 C74 . 1.395(3) ?
C71 C91 . 1.391(3) ?
C72 H72 . 0.9500 ?
C72 C75 . 1.388(3) ?
C72 C86 . 1.387(3) ?
C73 H73 . 0.9500 ?
C74 H74 . 0.9500 ?
C74 C81 . 1.388(3) ?
C75 C79 . 1.391(3) ?
C76 C82 . 1.390(3) ?
C77 H77 . 0.9500 ?
C77 C82 . 1.385(3) ?
C77 C87 . 1.377(4) ?
C78 H78 . 0.9500 ?
C78 C84 . 1.385(3) ?
C79 H79 . 0.9500 ?
C80 H80 . 0.9500 ?
C80 C84 . 1.380(3) ?
C80 C92 . 1.382(3) ?
C81 H81 . 0.9500 ?
C81 C85 . 1.387(3) ?
C82 H82 . 0.9500 ?
C84 H84 . 0.9500 ?
C85 H85 . 0.9500 ?
C86 H86 . 0.9500 ?
C86 C88 . 1.381(4) ?
C87 H87 . 0.9500 ?
C87 C90 . 1.371(4) ?
C88 H88 . 0.9500 ?
C89 H89 . 0.9500 ?
C89 C92 . 1.386(3) ?
C90 H90 . 0.9500 ?
C91 H91 . 0.9500 ?
C92 H92 . 0.9500 ?
Cl4 C94 . 1.752(3) ?
Cl5 C94 . 1.751(2) ?
Cl6 C94 . 1.752(3) ?
C94 H94 . 1.0000 ?
Cl1A C93 . 1.746(3) ?
Cl2A C93 . 1.794(4) ?
Cl3A C93 . 1.729(4) ?
Cl1B C93 . 1.715(8) ?
Cl2B C93 . 1.621(9) ?
Cl3B C93 . 1.741(9) ?
C93 H93 . 1.0000 ?
C93 H93A . 1.0000 ?

loop_
_geom_hbond_atom_site_label_D
_geom_hbond_atom_site_label_H
_geom_hbond_atom_site_label_A
_geom_hbond_site_symmetry_D
_geom_hbond_site_symmetry_A
_geom_hbond_distance_DH
_geom_hbond_distance_HA
_geom_hbond_distance_DA
_geom_hbond_angle_DHA
_geom_hbond_publ_flag
C89 H89 N4 . 1_555 0.95 2.35 3.245(3) 157 yes
C91 H91 N2 . 3_666 0.95 2.38 3.263(3) 154 yes
Cg1 . Cg5 . . . . 3.6115(13) . yes
Cg2 . Cg7 . . . . 3.5271(13) . yes
Cg3 . Cg9 . . . . 3.4996(11) . yes
Cg4 . Cg11 . . . . 3.6264(11) . yes
Cg1 . Cg6 3_666 . . . 3.5162(13) . yes
Cg2 . Cg8 3_666 . . . 3.6819(13) . yes
Cg3 . Cg10 3_666 . . . 3.6105(13) . yes
Cg4 . Cg12 3_666 . . . 3.47846(11) . yes

loop_
_platon_squeeze_void_nr
_platon_squeeze_void_average_x
_platon_squeeze_void_average_y
_platon_squeeze_void_average_z
_platon_squeeze_void_volume
_platon_squeeze_void_count_electrons
_platon_squeeze_void_content
1 0.000 0.000 0.500 316 118 ' '
2 0.500 0.500 0.000 316 118 ' '

_cod_database_fobs_code 1550362
